data_4304798
loop_
_publ_author_name
'Michael J. Ingleson'
'Benjamin C. Fullmer'
'Drew T. Buschhorn'
'Hongjun Fan'
'Maren Pink'
'John C. Huffman'
'Kenneth G. Caulton'

_publ_section_title
;
Influence of the d-Electron Count on CO Binding by Three-Coordinate
[(tBu2PCH2SiMe2)2N]Fe, -Co, and -Ni
;
_journal_name_full 'Inorganic Chemistry'
_journal_page_first 407
_journal_page_last 409
_journal_paper_doi 10.1021/ic7023764
_journal_volume 47
_journal_year 2008
_chemical_formula_moiety 'C23 H52 N Ni O P2 Si2'
_chemical_formula_sum 'C23 H52 N Ni O P2 Si2'
_chemical_formula_weight 535.49
_chemical_name_systematic
; 
 ? 
;
_space_group_IT_number 14
_symmetry_cell_setting monoclinic
_symmetry_space_group_name_Hall '-P 2ybc'
_symmetry_space_group_name_H-M 'P 1 21/c 1'
_atom_sites_solution_hydrogens geom
_atom_sites_solution_primary direct
_atom_sites_solution_secondary difmap
_audit_creation_method SHELXL-97
_cell_angle_alpha 90.00
_cell_angle_beta 98.744(6)
_cell_angle_gamma 90.00
_cell_formula_units_Z 4
_cell_length_a 18.178(5)
_cell_length_b 10.173(3)
_cell_length_c 16.417(5)
_cell_measurement_reflns_used 3243
_cell_measurement_temperature 130(2)
_cell_measurement_theta_max 24.9
_cell_measurement_theta_min 2.3
_cell_volume 3000.6(15)
_computing_cell_refinement 'SAINT (Bruker, 2003)'
_computing_data_collection 'SMART (Bruker, 2001)'
_computing_data_reduction 'SAINT (Bruker, 2003)'
_computing_molecular_graphics 'SHELXTL (Bruker, 2003), XTEL (loc. libr.)'
_computing_publication_material 'SHELXTL (Bruker, 2003)'
_computing_structure_refinement 'SHELXL-97 (Sheldrick, 1997)'
_computing_structure_solution 'SHELXS-86 (Sheldrick, 1986)'
_diffrn_ambient_temperature 130(2)
_diffrn_detector 'CCD area detector'
_diffrn_detector_area_resol_mean 44.52
_diffrn_detector_type 'Bruker SMART 6000'
_diffrn_measured_fraction_theta_full 0.995
_diffrn_measured_fraction_theta_max 0.995
_diffrn_measurement_details '0.30 degree frames measured for 20 seconds each'
_diffrn_measurement_device 'three-circle goniometer with fixed chi'
_diffrn_measurement_device_type 'Bruker Platform goniometer'
_diffrn_measurement_method \w-scans
_diffrn_radiation_monochromator graphite
_diffrn_radiation_source 'fine-focus sealed tube'
_diffrn_radiation_type MoK\a
_diffrn_radiation_wavelength 0.71073
_diffrn_reflns_av_R_equivalents 0.0883
_diffrn_reflns_av_sigmaI/netI 0.0850
_diffrn_reflns_limit_h_max 21
_diffrn_reflns_limit_h_min -18
_diffrn_reflns_limit_k_max 12
_diffrn_reflns_limit_k_min -12
_diffrn_reflns_limit_l_max 19
_diffrn_reflns_limit_l_min -19
_diffrn_reflns_number 17535
_diffrn_reflns_theta_full 25.13
_diffrn_reflns_theta_max 25.13
_diffrn_reflns_theta_min 2.27
_exptl_absorpt_coefficient_mu 0.848
_exptl_absorpt_correction_T_max 0.9588
_exptl_absorpt_correction_T_min 0.8624
_exptl_absorpt_correction_type multi-scan
_exptl_absorpt_process_details 'SADABS, R. Blessing; 1995'
_exptl_crystal_colour brown
_exptl_crystal_density_diffrn 1.185
_exptl_crystal_density_method 'not measured'
_exptl_crystal_description plate
_exptl_crystal_F_000 1164
_exptl_crystal_size_max 0.18
_exptl_crystal_size_mid 0.15
_exptl_crystal_size_min 0.05
_refine_diff_density_max 1.177
_refine_diff_density_min -0.531
_refine_diff_density_rms 0.086
_refine_ls_extinction_method none
_refine_ls_goodness_of_fit_ref 0.928
_refine_ls_hydrogen_treatment riding
_refine_ls_matrix_type full
_refine_ls_number_parameters 312
_refine_ls_number_reflns 5333
_refine_ls_number_restraints 42
_refine_ls_restrained_S_all 0.934
_refine_ls_R_factor_all 0.0728
_refine_ls_R_factor_gt 0.0460
_refine_ls_shift/su_max 0.001
_refine_ls_shift/su_mean 0.000
_refine_ls_structure_factor_coef Fsqd
_refine_ls_weighting_details 'calc w=1/[\s^2^(Fo^2^)+(0.0499P)^2^+0.0000P] where P=(Fo^2^+2Fc^2^)/3'
_refine_ls_weighting_scheme calc
_refine_ls_wR_factor_gt 0.1022
_refine_ls_wR_factor_ref 0.1105
_reflns_number_gt 3637
_reflns_number_total 5333
_reflns_threshold_expression &gt;2sigma(I)
_cod_data_source_file ic7023764-file007.cif
_cod_data_source_block 05268
_cod_original_cell_volume 3000.7(15)
_cod_database_code 4304798

loop_
_symmetry_equiv_pos_as_xyz
'x, y, z'
'-x, y+1/2, -z+1/2'
'-x, -y, -z'
'x, -y-1/2, z-1/2'

loop_
_atom_site_label
_atom_site_type_symbol
_atom_site_fract_x
_atom_site_fract_y
_atom_site_fract_z
_atom_site_U_iso_or_equiv
_atom_site_adp_type
_atom_site_occupancy
_atom_site_symmetry_multiplicity
_atom_site_calc_flag
_atom_site_refinement_flags
_atom_site_disorder_assembly
_atom_site_disorder_group
Ni1 Ni 0.22705(3) -0.49916(5) -0.38713(3) 0.01977(13) Uani 1 1 d . . .
P1 P 0.29225(5) -0.60953(9) -0.47712(5) 0.0209(2) Uani 1 1 d . A .
P2 P 0.14976(5) -0.32214(9) -0.36026(5) 0.0205(2) Uani 1 1 d . . .
Si1 Si 0.38868(6) -0.37815(10) -0.40361(6) 0.0221(2) Uani 1 1 d . . .
Si2 Si 0.30504(6) -0.30909(10) -0.26242(6) 0.0226(2) Uani 1 1 d . . .
O1 O 0.13350(19) -0.7214(3) -0.3576(2) 0.0563(10) Uani 1 1 d . . .
N1 N 0.31564(16) -0.3867(3) -0.35141(16) 0.0199(7) Uani 1 1 d . . .
C1 C 0.4016(2) -0.2137(4) -0.4515(3) 0.0360(10) Uani 1 1 d . . .
H1A H 0.4140 -0.1479 -0.4080 0.054 Uiso 1 1 calc R . .
H1B H 0.3555 -0.1883 -0.4869 0.054 Uiso 1 1 calc R . .
H1C H 0.4421 -0.2192 -0.4845 0.054 Uiso 1 1 calc R . .
C2 C 0.4823(2) -0.4133(4) -0.3411(2) 0.0313(9) Uani 1 1 d . . .
H2A H 0.5020 -0.3329 -0.3131 0.047 Uiso 1 1 calc R . .
H2B H 0.5166 -0.4441 -0.3777 0.047 Uiso 1 1 calc R . .
H2C H 0.4770 -0.4813 -0.3001 0.047 Uiso 1 1 calc R . .
C3 C 0.3665(2) -0.4973(4) -0.4929(2) 0.0281(9) Uani 1 1 d . . .
H3A H 0.3515 -0.4473 -0.5445 0.034 Uiso 1 1 calc R . .
H3B H 0.4117 -0.5484 -0.4990 0.034 Uiso 1 1 calc R . .
C4 C 0.2424(2) -0.6478(4) -0.5843(2) 0.0252(9) Uani 1 1 d . . .
C5 C 0.2936(2) -0.6842(5) -0.6466(2) 0.0433(12) Uani 1 1 d . . .
H5A H 0.2643 -0.6908 -0.7017 0.065 Uiso 1 1 calc R . .
H5B H 0.3175 -0.7689 -0.6314 0.065 Uiso 1 1 calc R . .
H5C H 0.3318 -0.6163 -0.6467 0.065 Uiso 1 1 calc R . .
C6 C 0.1841(2) -0.7548(4) -0.5820(2) 0.0375(11) Uani 1 1 d . . .
H6A H 0.1529 -0.7611 -0.6361 0.056 Uiso 1 1 calc R . .
H6B H 0.1529 -0.7330 -0.5402 0.056 Uiso 1 1 calc R . .
H6C H 0.2089 -0.8392 -0.5684 0.056 Uiso 1 1 calc R . .
C7 C 0.2015(2) -0.5209(4) -0.6134(2) 0.0372(10) Uani 1 1 d . . .
H7A H 0.1744 -0.5334 -0.6691 0.056 Uiso 1 1 calc R . .
H7B H 0.2377 -0.4495 -0.6138 0.056 Uiso 1 1 calc R . .
H7C H 0.1664 -0.4983 -0.5759 0.056 Uiso 1 1 calc R . .
C8 C 0.3432(2) -0.7603(4) -0.4301(2) 0.0292(9) Uani 1 1 d D . .
C9 C 0.4193(6) -0.7729(13) -0.4600(7) 0.030(3) Uani 0.342(9) 1 d PD A 1
H9A H 0.4455 -0.8502 -0.4345 0.045 Uiso 0.342(9) 1 calc PR A 1
H9B H 0.4490 -0.6939 -0.4443 0.045 Uiso 0.342(9) 1 calc PR A 1
H9C H 0.4118 -0.7825 -0.5201 0.045 Uiso 0.342(9) 1 calc PR A 1
C10 C 0.3618(9) -0.7189(16) -0.3386(7) 0.030(4) Uani 0.342(9) 1 d PD A 1
H10A H 0.3158 -0.7123 -0.3146 0.044 Uiso 0.342(9) 1 calc PR A 1
H10B H 0.3870 -0.6334 -0.3349 0.044 Uiso 0.342(9) 1 calc PR A 1
H10C H 0.3946 -0.7847 -0.3083 0.044 Uiso 0.342(9) 1 calc PR A 1
C11 C 0.2985(8) -0.8802(12) -0.4402(9) 0.0336(17) Uani 0.342(9) 1 d PDU A 1
H11A H 0.2925 -0.9086 -0.4978 0.050 Uiso 0.342(9) 1 calc PR A 1
H11B H 0.2494 -0.8629 -0.4247 0.050 Uiso 0.342(9) 1 calc PR A 1
H11C H 0.3234 -0.9494 -0.4048 0.050 Uiso 0.342(9) 1 calc PR A 1
C9D C 0.3858(4) -0.8375(7) -0.4892(4) 0.039(2) Uani 0.658(9) 1 d PD A 2
H9D1 H 0.4152 -0.9073 -0.4586 0.059 Uiso 0.658(9) 1 calc PR A 2
H9D2 H 0.4189 -0.7777 -0.5131 0.059 Uiso 0.658(9) 1 calc PR A 2
H9D3 H 0.3502 -0.8767 -0.5334 0.059 Uiso 0.658(9) 1 calc PR A 2
C10D C 0.3972(5) -0.7213(10) -0.3533(5) 0.039(2) Uani 0.658(9) 1 d PD A 2
H10D H 0.3724 -0.6604 -0.3200 0.059 Uiso 0.658(9) 1 calc PR A 2
H10E H 0.4409 -0.6785 -0.3699 0.059 Uiso 0.658(9) 1 calc PR A 2
H10F H 0.4128 -0.8001 -0.3209 0.059 Uiso 0.658(9) 1 calc PR A 2
C11D C 0.2880(4) -0.8612(6) -0.4009(5) 0.0336(17) Uani 0.658(9) 1 d PDU A 2
H11D H 0.2461 -0.8755 -0.4451 0.050 Uiso 0.658(9) 1 calc PR A 2
H11E H 0.2695 -0.8267 -0.3521 0.050 Uiso 0.658(9) 1 calc PR A 2
H11F H 0.3139 -0.9446 -0.3871 0.050 Uiso 0.658(9) 1 calc PR A 2
C12 C 0.3768(2) -0.1801(4) -0.2268(2) 0.0350(10) Uani 1 1 d . . .
H12A H 0.4264 -0.2205 -0.2175 0.053 Uiso 1 1 calc R . .
H12B H 0.3662 -0.1410 -0.1753 0.053 Uiso 1 1 calc R . .
H12C H 0.3754 -0.1116 -0.2689 0.053 Uiso 1 1 calc R . .
C13 C 0.3050(2) -0.4252(4) -0.1740(2) 0.0370(10) Uani 1 1 d . . .
H13A H 0.3548 -0.4633 -0.1592 0.056 Uiso 1 1 calc R . .
H13B H 0.2689 -0.4956 -0.1899 0.056 Uiso 1 1 calc R . .
H13C H 0.2914 -0.3776 -0.1266 0.056 Uiso 1 1 calc R . .
C14 C 0.2117(2) -0.2235(4) -0.2846(2) 0.0252(9) Uani 1 1 d . . .
H14A H 0.1899 -0.2145 -0.2332 0.030 Uiso 1 1 calc R . .
H14B H 0.2180 -0.1344 -0.3069 0.030 Uiso 1 1 calc R . .
C15 C 0.0679(2) -0.3606(4) -0.3057(2) 0.0262(9) Uani 1 1 d . . .
C16 C 0.0999(2) -0.4371(4) -0.2270(2) 0.0333(10) Uani 1 1 d . . .
H16A H 0.0593 -0.4632 -0.1975 0.050 Uiso 1 1 calc R . .
H16B H 0.1350 -0.3809 -0.1914 0.050 Uiso 1 1 calc R . .
H16C H 0.1259 -0.5157 -0.2422 0.050 Uiso 1 1 calc R . .
C17 C 0.0123(2) -0.4500(4) -0.3593(2) 0.0320(10) Uani 1 1 d . . .
H17A H -0.0254 -0.4808 -0.3271 0.048 Uiso 1 1 calc R . .
H17B H 0.0388 -0.5256 -0.3779 0.048 Uiso 1 1 calc R . .
H17C H -0.0118 -0.4006 -0.4073 0.048 Uiso 1 1 calc R . .
C18 C 0.0266(2) -0.2386(4) -0.2812(3) 0.0394(11) Uani 1 1 d . . .
H18A H -0.0094 -0.2649 -0.2455 0.059 Uiso 1 1 calc R . .
H18B H 0.0004 -0.1962 -0.3309 0.059 Uiso 1 1 calc R . .
H18C H 0.0625 -0.1768 -0.2516 0.059 Uiso 1 1 calc R . .
C19 C 0.1216(2) -0.2036(4) -0.4484(2) 0.0257(9) Uani 1 1 d . . .
C20 C 0.1923(2) -0.1862(4) -0.4882(2) 0.0311(9) Uani 1 1 d . . .
H20A H 0.1818 -0.1266 -0.5354 0.047 Uiso 1 1 calc R . .
H20B H 0.2080 -0.2718 -0.5068 0.047 Uiso 1 1 calc R . .
H20C H 0.2320 -0.1492 -0.4477 0.047 Uiso 1 1 calc R . .
C21 C 0.0611(2) -0.2653(4) -0.5130(2) 0.0374(10) Uani 1 1 d . . .
H21A H 0.0579 -0.2164 -0.5649 0.056 Uiso 1 1 calc R . .
H21B H 0.0130 -0.2616 -0.4930 0.056 Uiso 1 1 calc R . .
H21C H 0.0739 -0.3571 -0.5222 0.056 Uiso 1 1 calc R . .
C22 C 0.0957(2) -0.0669(4) -0.4247(3) 0.0390(11) Uani 1 1 d . . .
H22A H 0.0908 -0.0089 -0.4729 0.059 Uiso 1 1 calc R . .
H22B H 0.1323 -0.0300 -0.3806 0.059 Uiso 1 1 calc R . .
H22C H 0.0474 -0.0745 -0.4054 0.059 Uiso 1 1 calc R . .
C23 C 0.1705(2) -0.6323(4) -0.3661(2) 0.0291(9) Uani 1 1 d . . .

loop_
_atom_site_aniso_label
_atom_site_aniso_U_11
_atom_site_aniso_U_22
_atom_site_aniso_U_33
_atom_site_aniso_U_23
_atom_site_aniso_U_13
_atom_site_aniso_U_12
Ni1 0.0285(3) 0.0179(2) 0.0134(2) -0.00153(19) 0.00448(17) -0.0013(2)
P1 0.0292(5) 0.0215(5) 0.0123(4) -0.0018(4) 0.0041(4) -0.0014(4)
P2 0.0280(5) 0.0189(5) 0.0148(4) -0.0028(4) 0.0036(4) -0.0012(4)
Si1 0.0271(6) 0.0236(6) 0.0154(5) -0.0009(4) 0.0023(4) -0.0016(5)
Si2 0.0301(6) 0.0243(6) 0.0130(5) -0.0031(4) 0.0015(4) -0.0013(5)
O1 0.066(2) 0.0247(17) 0.088(3) -0.0061(17) 0.041(2) -0.0113(17)
N1 0.0275(17) 0.0187(16) 0.0129(14) -0.0039(12) 0.0018(12) -0.0052(14)
C1 0.042(3) 0.030(2) 0.037(2) 0.0073(19) 0.0096(19) -0.002(2)
C2 0.032(2) 0.037(2) 0.024(2) -0.0036(18) 0.0013(17) 0.0007(19)
C3 0.036(2) 0.033(2) 0.0165(17) -0.0031(17) 0.0065(15) -0.009(2)
C4 0.033(2) 0.028(2) 0.0143(18) -0.0028(15) 0.0028(15) -0.0003(18)
C5 0.048(3) 0.060(3) 0.022(2) -0.017(2) 0.0064(19) -0.006(2)
C6 0.049(3) 0.039(3) 0.023(2) -0.0013(18) -0.0035(18) -0.010(2)
C7 0.045(3) 0.037(2) 0.026(2) 0.0001(18) -0.0073(18) -0.003(2)
C8 0.034(2) 0.031(2) 0.0220(19) 0.0015(17) 0.0025(16) 0.0073(19)
C9 0.034(7) 0.031(7) 0.023(6) -0.003(5) -0.002(5) 0.002(6)
C10 0.031(9) 0.023(7) 0.033(7) 0.015(6) -0.001(7) 0.020(8)
C11 0.058(4) 0.013(3) 0.026(5) -0.001(3) -0.005(4) 0.003(3)
C9D 0.051(5) 0.031(4) 0.038(4) -0.003(3) 0.011(4) 0.012(4)
C10D 0.041(5) 0.034(4) 0.035(4) 0.001(3) -0.019(4) 0.009(5)
C11D 0.058(4) 0.013(3) 0.026(5) -0.001(3) -0.005(4) 0.003(3)
C12 0.037(2) 0.040(3) 0.027(2) -0.0128(19) 0.0008(17) -0.003(2)
C13 0.049(3) 0.045(3) 0.0166(19) 0.0037(18) 0.0031(18) 0.003(2)
C14 0.035(2) 0.0204(19) 0.0197(18) -0.0078(15) 0.0037(16) -0.0003(17)
C15 0.030(2) 0.027(2) 0.0224(19) -0.0016(16) 0.0090(16) 0.0026(18)
C16 0.046(3) 0.037(2) 0.0186(19) -0.0022(17) 0.0116(18) -0.004(2)
C17 0.029(2) 0.032(2) 0.035(2) -0.0003(18) 0.0055(18) -0.0063(18)
C18 0.043(3) 0.035(2) 0.045(3) -0.008(2) 0.021(2) 0.000(2)
C19 0.032(2) 0.024(2) 0.0210(19) 0.0001(16) 0.0021(16) -0.0009(18)
C20 0.041(2) 0.030(2) 0.022(2) 0.0068(17) 0.0041(17) -0.0022(19)
C21 0.039(3) 0.047(3) 0.023(2) 0.0044(19) -0.0024(18) -0.004(2)
C22 0.046(3) 0.031(2) 0.040(2) 0.006(2) 0.006(2) 0.008(2)
C23 0.039(2) 0.023(2) 0.027(2) -0.0042(17) 0.0097(18) 0.006(2)

loop_
_atom_type_symbol
_atom_type_description
_atom_type_scat_dispersion_real
_atom_type_scat_dispersion_imag
_atom_type_scat_source
C C 0.0033 0.0016 'International Tables Vol C Tables 4.2.6.8 and 6.1.1.4'
H H 0.0000 0.0000 'International Tables Vol C Tables 4.2.6.8 and 6.1.1.4'
N N 0.0061 0.0033 'International Tables Vol C Tables 4.2.6.8 and 6.1.1.4'
O O 0.0106 0.0060 'International Tables Vol C Tables 4.2.6.8 and 6.1.1.4'
Si Si 0.0817 0.0704 'International Tables Vol C Tables 4.2.6.8 and 6.1.1.4'
P P 0.1023 0.0942 'International Tables Vol C Tables 4.2.6.8 and 6.1.1.4'
Ni Ni 0.3393 1.1124 'International Tables Vol C Tables 4.2.6.8 and 6.1.1.4'

loop_
_geom_angle_atom_site_label_1
_geom_angle_atom_site_label_2
_geom_angle_atom_site_label_3
_geom_angle
_geom_angle_site_symmetry_1
_geom_angle_site_symmetry_3
_geom_angle_publ_flag
C23 Ni1 N1 148.50(15) . . ?
C23 Ni1 P1 97.01(12) . . ?
N1 Ni1 P1 89.83(9) . . ?
C23 Ni1 P2 99.65(13) . . ?
N1 Ni1 P2 89.10(9) . . ?
P1 Ni1 P2 149.59(4) . . ?
C3 P1 C4 104.94(16) . . ?
C3 P1 C8 103.84(18) . . ?
C4 P1 C8 110.34(16) . . ?
C3 P1 Ni1 104.45(13) . . ?
C4 P1 Ni1 118.20(12) . . ?
C8 P1 Ni1 113.45(12) . . ?
C14 P2 C15 103.74(17) . . ?
C14 P2 C19 103.59(17) . . ?
C15 P2 C19 110.64(17) . . ?
C14 P2 Ni1 102.77(12) . . ?
C15 P2 Ni1 117.61(12) . . ?
C19 P2 Ni1 116.21(12) . . ?
N1 Si1 C1 114.60(17) . . ?
N1 Si1 C2 115.41(16) . . ?
C1 Si1 C2 103.70(19) . . ?
N1 Si1 C3 105.58(16) . . ?
C1 Si1 C3 105.72(18) . . ?
C2 Si1 C3 111.56(18) . . ?
N1 Si2 C13 112.81(17) . . ?
N1 Si2 C12 115.35(17) . . ?
C13 Si2 C12 106.31(19) . . ?
N1 Si2 C14 105.32(15) . . ?
C13 Si2 C14 109.51(19) . . ?
C12 Si2 C14 107.36(18) . . ?
Si1 N1 Si2 127.89(17) . . ?
Si1 N1 Ni1 122.93(15) . . ?
Si2 N1 Ni1 109.17(15) . . ?
Si1 C1 H1A 109.5 . . ?
Si1 C1 H1B 109.5 . . ?
H1A C1 H1B 109.5 . . ?
Si1 C1 H1C 109.5 . . ?
H1A C1 H1C 109.5 . . ?
H1B C1 H1C 109.5 . . ?
Si1 C2 H2A 109.5 . . ?
Si1 C2 H2B 109.5 . . ?
H2A C2 H2B 109.5 . . ?
Si1 C2 H2C 109.5 . . ?
H2A C2 H2C 109.5 . . ?
H2B C2 H2C 109.5 . . ?
P1 C3 Si1 111.48(19) . . ?
P1 C3 H3A 109.3 . . ?
Si1 C3 H3A 109.3 . . ?
P1 C3 H3B 109.3 . . ?
Si1 C3 H3B 109.3 . . ?
H3A C3 H3B 108.0 . . ?
C6 C4 C7 107.7(3) . . ?
C6 C4 C5 109.8(3) . . ?
C7 C4 C5 108.1(3) . . ?
C6 C4 P1 111.2(2) . . ?
C7 C4 P1 105.0(2) . . ?
C5 C4 P1 114.7(3) . . ?
C4 C5 H5A 109.5 . . ?
C4 C5 H5B 109.5 . . ?
H5A C5 H5B 109.5 . . ?
C4 C5 H5C 109.5 . . ?
H5A C5 H5C 109.5 . . ?
H5B C5 H5C 109.5 . . ?
C4 C6 H6A 109.5 . . ?
C4 C6 H6B 109.5 . . ?
H6A C6 H6B 109.5 . . ?
C4 C6 H6C 109.5 . . ?
H6A C6 H6C 109.5 . . ?
H6B C6 H6C 109.5 . . ?
C4 C7 H7A 109.5 . . ?
C4 C7 H7B 109.5 . . ?
H7A C7 H7B 109.5 . . ?
C4 C7 H7C 109.5 . . ?
H7A C7 H7C 109.5 . . ?
H7B C7 H7C 109.5 . . ?
C11 C8 C10D 125.9(7) . . ?
C11 C8 C9 113.9(7) . . ?
C10D C8 C9 77.8(6) . . ?
C11 C8 C9D 80.1(7) . . ?
C10D C8 C9D 109.2(5) . . ?
C9 C8 C9D 36.7(5) . . ?
C11 C8 C10 111.9(8) . . ?
C10D C8 C10 27.1(5) . . ?
C9 C8 C10 104.8(7) . . ?
C9D C8 C10 133.7(6) . . ?
C11 C8 C11D 27.6(5) . . ?
C10D C8 C11D 106.2(5) . . ?
C9 C8 C11D 133.9(6) . . ?
C9D C8 C11D 105.4(4) . . ?
C10 C8 C11D 86.4(7) . . ?
C11 C8 P1 113.6(6) . . ?
C10D C8 P1 109.8(4) . . ?
C9 C8 P1 110.1(5) . . ?
C9D C8 P1 114.6(3) . . ?
C10 C8 P1 101.3(6) . . ?
C11D C8 P1 111.2(3) . . ?
C8 C9 H9A 109.5 . . ?
C8 C9 H9B 109.5 . . ?
C8 C9 H9C 109.5 . . ?
C8 C10 H10A 109.5 . . ?
C8 C10 H10B 109.5 . . ?
C8 C10 H10C 109.5 . . ?
C8 C11 H11A 109.5 . . ?
C8 C11 H11B 109.5 . . ?
C8 C11 H11C 109.5 . . ?
C8 C9D H9D1 109.5 . . ?
C8 C9D H9D2 109.5 . . ?
H9D1 C9D H9D2 109.5 . . ?
C8 C9D H9D3 109.5 . . ?
H9D1 C9D H9D3 109.5 . . ?
H9D2 C9D H9D3 109.5 . . ?
C8 C10D H10D 109.5 . . ?
C8 C10D H10E 109.5 . . ?
H10D C10D H10E 109.5 . . ?
C8 C10D H10F 109.5 . . ?
H10D C10D H10F 109.5 . . ?
H10E C10D H10F 109.5 . . ?
C8 C11D H11D 109.5 . . ?
C8 C11D H11E 109.5 . . ?
H11D C11D H11E 109.5 . . ?
C8 C11D H11F 109.5 . . ?
H11D C11D H11F 109.5 . . ?
H11E C11D H11F 109.5 . . ?
Si2 C12 H12A 109.5 . . ?
Si2 C12 H12B 109.5 . . ?
H12A C12 H12B 109.5 . . ?
Si2 C12 H12C 109.5 . . ?
H12A C12 H12C 109.5 . . ?
H12B C12 H12C 109.5 . . ?
Si2 C13 H13A 109.5 . . ?
Si2 C13 H13B 109.5 . . ?
H13A C13 H13B 109.5 . . ?
Si2 C13 H13C 109.5 . . ?
H13A C13 H13C 109.5 . . ?
H13B C13 H13C 109.5 . . ?
P2 C14 Si2 108.49(18) . . ?
P2 C14 H14A 110.0 . . ?
Si2 C14 H14A 110.0 . . ?
P2 C14 H14B 110.0 . . ?
Si2 C14 H14B 110.0 . . ?
H14A C14 H14B 108.4 . . ?
C17 C15 C18 108.9(3) . . ?
C17 C15 C16 108.2(3) . . ?
C18 C15 C16 109.0(3) . . ?
C17 C15 P2 110.3(3) . . ?
C18 C15 P2 114.1(3) . . ?
C16 C15 P2 106.0(3) . . ?
C15 C16 H16A 109.5 . . ?
C15 C16 H16B 109.5 . . ?
H16A C16 H16B 109.5 . . ?
C15 C16 H16C 109.5 . . ?
H16A C16 H16C 109.5 . . ?
H16B C16 H16C 109.5 . . ?
C15 C17 H17A 109.5 . . ?
C15 C17 H17B 109.5 . . ?
H17A C17 H17B 109.5 . . ?
C15 C17 H17C 109.5 . . ?
H17A C17 H17C 109.5 . . ?
H17B C17 H17C 109.5 . . ?
C15 C18 H18A 109.5 . . ?
C15 C18 H18B 109.5 . . ?
H18A C18 H18B 109.5 . . ?
C15 C18 H18C 109.5 . . ?
H18A C18 H18C 109.5 . . ?
H18B C18 H18C 109.5 . . ?
C22 C19 C20 108.1(3) . . ?
C22 C19 C21 109.2(3) . . ?
C20 C19 C21 108.0(3) . . ?
C22 C19 P2 116.1(3) . . ?
C20 C19 P2 104.6(2) . . ?
C21 C19 P2 110.4(3) . . ?
C19 C20 H20A 109.5 . . ?
C19 C20 H20B 109.5 . . ?
H20A C20 H20B 109.5 . . ?
C19 C20 H20C 109.5 . . ?
H20A C20 H20C 109.5 . . ?
H20B C20 H20C 109.5 . . ?
C19 C21 H21A 109.5 . . ?
C19 C21 H21B 109.5 . . ?
H21A C21 H21B 109.5 . . ?
C19 C21 H21C 109.5 . . ?
H21A C21 H21C 109.5 . . ?
H21B C21 H21C 109.5 . . ?
C19 C22 H22A 109.5 . . ?
C19 C22 H22B 109.5 . . ?
H22A C22 H22B 109.5 . . ?
C19 C22 H22C 109.5 . . ?
H22A C22 H22C 109.5 . . ?
H22B C22 H22C 109.5 . . ?
O1 C23 Ni1 175.6(4) . . ?

loop_
_geom_bond_atom_site_label_1
_geom_bond_atom_site_label_2
_geom_bond_distance
_geom_bond_site_symmetry_2
_geom_bond_publ_flag
Ni1 C23 1.766(4) . ?
Ni1 N1 1.990(3) . ?
Ni1 P1 2.3197(11) . ?
Ni1 P2 2.3664(12) . ?
P1 C3 1.817(4) . ?
P1 C4 1.893(4) . ?
P1 C8 1.894(4) . ?
P2 C14 1.842(4) . ?
P2 C15 1.891(4) . ?
P2 C19 1.893(4) . ?
Si1 N1 1.688(3) . ?
Si1 C1 1.878(4) . ?
Si1 C2 1.882(4) . ?
Si1 C3 1.898(4) . ?
Si2 N1 1.697(3) . ?
Si2 C13 1.872(4) . ?
Si2 C12 1.880(4) . ?
Si2 C14 1.893(4) . ?
O1 C23 1.150(5) . ?
C1 H1A 0.9800 . ?
C1 H1B 0.9800 . ?
C1 H1C 0.9800 . ?
C2 H2A 0.9800 . ?
C2 H2B 0.9800 . ?
C2 H2C 0.9800 . ?
C3 H3A 0.9900 . ?
C3 H3B 0.9900 . ?
C4 C6 1.524(5) . ?
C4 C7 1.529(5) . ?
C4 C5 1.531(5) . ?
C5 H5A 0.9800 . ?
C5 H5B 0.9800 . ?
C5 H5C 0.9800 . ?
C6 H6A 0.9800 . ?
C6 H6B 0.9800 . ?
C6 H6C 0.9800 . ?
C7 H7A 0.9800 . ?
C7 H7B 0.9800 . ?
C7 H7C 0.9800 . ?
C8 C11 1.461(10) . ?
C8 C10D 1.528(7) . ?
C8 C9 1.542(10) . ?
C8 C9D 1.545(7) . ?
C8 C10 1.548(11) . ?
C8 C11D 1.560(7) . ?
C9 H9A 0.9800 . ?
C9 H9B 0.9800 . ?
C9 H9C 0.9800 . ?
C10 H10A 0.9800 . ?
C10 H10B 0.9800 . ?
C10 H10C 0.9800 . ?
C11 H11A 0.9800 . ?
C11 H11B 0.9800 . ?
C11 H11C 0.9800 . ?
C9D H9D1 0.9800 . ?
C9D H9D2 0.9800 . ?
C9D H9D3 0.9800 . ?
C10D H10D 0.9800 . ?
C10D H10E 0.9800 . ?
C10D H10F 0.9800 . ?
C11D H11D 0.9800 . ?
C11D H11E 0.9800 . ?
C11D H11F 0.9800 . ?
C12 H12A 0.9800 . ?
C12 H12B 0.9800 . ?
C12 H12C 0.9800 . ?
C13 H13A 0.9800 . ?
C13 H13B 0.9800 . ?
C13 H13C 0.9800 . ?
C14 H14A 0.9900 . ?
C14 H14B 0.9900 . ?
C15 C17 1.534(5) . ?
C15 C18 1.534(5) . ?
C15 C16 1.544(5) . ?
C16 H16A 0.9800 . ?
C16 H16B 0.9800 . ?
C16 H16C 0.9800 . ?
C17 H17A 0.9800 . ?
C17 H17B 0.9800 . ?
C17 H17C 0.9800 . ?
C18 H18A 0.9800 . ?
C18 H18B 0.9800 . ?
C18 H18C 0.9800 . ?
C19 C22 1.538(5) . ?
C19 C20 1.538(5) . ?
C19 C21 1.541(5) . ?
C20 H20A 0.9800 . ?
C20 H20B 0.9800 . ?
C20 H20C 0.9800 . ?
C21 H21A 0.9800 . ?
C21 H21B 0.9800 . ?
C21 H21C 0.9800 . ?
C22 H22A 0.9800 . ?
C22 H22B 0.9800 . ?
C22 H22C 0.9800 . ?

loop_
_geom_torsion_atom_site_label_1
_geom_torsion_atom_site_label_2
_geom_torsion_atom_site_label_3
_geom_torsion_atom_site_label_4
_geom_torsion
_geom_torsion_site_symmetry_1
_geom_torsion_site_symmetry_2
_geom_torsion_site_symmetry_3
_geom_torsion_site_symmetry_4
_geom_torsion_publ_flag
C23 Ni1 P1 C3 -170.10(18) . . . . ?
N1 Ni1 P1 C3 -20.94(15) . . . . ?
P2 Ni1 P1 C3 67.00(15) . . . . ?
C23 Ni1 P1 C4 73.78(19) . . . . ?
N1 Ni1 P1 C4 -137.05(16) . . . . ?
P2 Ni1 P1 C4 -49.12(16) . . . . ?
C23 Ni1 P1 C8 -57.71(19) . . . . ?
N1 Ni1 P1 C8 91.46(16) . . . . ?
P2 Ni1 P1 C8 179.39(14) . . . . ?
C23 Ni1 P2 C14 125.88(18) . . . . ?
N1 Ni1 P2 C14 -23.70(15) . . . . ?
P1 Ni1 P2 C14 -111.83(14) . . . . ?
C23 Ni1 P2 C15 12.72(18) . . . . ?
N1 Ni1 P2 C15 -136.86(15) . . . . ?
P1 Ni1 P2 C15 135.01(14) . . . . ?
C23 Ni1 P2 C19 -121.78(18) . . . . ?
N1 Ni1 P2 C19 88.64(15) . . . . ?
P1 Ni1 P2 C19 0.51(16) . . . . ?
C1 Si1 N1 Si2 -67.8(3) . . . . ?
C2 Si1 N1 Si2 52.6(3) . . . . ?
C3 Si1 N1 Si2 176.3(2) . . . . ?
C1 Si1 N1 Ni1 114.0(2) . . . . ?
C2 Si1 N1 Ni1 -125.7(2) . . . . ?
C3 Si1 N1 Ni1 -2.0(2) . . . . ?
C13 Si2 N1 Si1 -112.7(2) . . . . ?
C12 Si2 N1 Si1 9.7(3) . . . . ?
C14 Si2 N1 Si1 127.9(2) . . . . ?
C13 Si2 N1 Ni1 65.8(2) . . . . ?
C12 Si2 N1 Ni1 -171.79(17) . . . . ?
C14 Si2 N1 Ni1 -53.62(19) . . . . ?
C23 Ni1 N1 Si1 117.3(3) . . . . ?
P1 Ni1 N1 Si1 14.05(18) . . . . ?
P2 Ni1 N1 Si1 -135.56(18) . . . . ?
C23 Ni1 N1 Si2 -61.3(3) . . . . ?
P1 Ni1 N1 Si2 -164.51(14) . . . . ?
P2 Ni1 N1 Si2 45.88(14) . . . . ?
C4 P1 C3 Si1 148.9(2) . . . . ?
C8 P1 C3 Si1 -95.2(2) . . . . ?
Ni1 P1 C3 Si1 23.9(2) . . . . ?
N1 Si1 C3 P1 -15.9(3) . . . . ?
C1 Si1 C3 P1 -137.8(2) . . . . ?
C2 Si1 C3 P1 110.1(2) . . . . ?
C3 P1 C4 C6 172.9(3) . . . . ?
C8 P1 C4 C6 61.6(3) . . . . ?
Ni1 P1 C4 C6 -71.2(3) . . . . ?
C3 P1 C4 C7 -70.9(3) . . . . ?
C8 P1 C4 C7 177.8(3) . . . . ?
Ni1 P1 C4 C7 45.0(3) . . . . ?
C3 P1 C4 C5 47.6(3) . . . . ?
C8 P1 C4 C5 -63.7(3) . . . . ?
Ni1 P1 C4 C5 163.5(3) . . . . ?
C3 P1 C8 C11 -158.1(7) . . . . ?
C4 P1 C8 C11 -46.1(7) . . . . ?
Ni1 P1 C8 C11 89.1(7) . . . . ?
C3 P1 C8 C10D 54.9(5) . . . . ?
C4 P1 C8 C10D 166.9(5) . . . . ?
Ni1 P1 C8 C10D -57.8(5) . . . . ?
C3 P1 C8 C9 -28.9(6) . . . . ?
C4 P1 C8 C9 83.1(6) . . . . ?
Ni1 P1 C8 C9 -141.7(6) . . . . ?
C3 P1 C8 C9D -68.5(5) . . . . ?
C4 P1 C8 C9D 43.5(5) . . . . ?
Ni1 P1 C8 C9D 178.8(4) . . . . ?
C3 P1 C8 C10 81.7(7) . . . . ?
C4 P1 C8 C10 -166.3(6) . . . . ?
Ni1 P1 C8 C10 -31.1(7) . . . . ?
C3 P1 C8 C11D 172.1(4) . . . . ?
C4 P1 C8 C11D -75.9(4) . . . . ?
Ni1 P1 C8 C11D 59.4(4) . . . . ?
C15 P2 C14 Si2 121.8(2) . . . . ?
C19 P2 C14 Si2 -122.6(2) . . . . ?
Ni1 P2 C14 Si2 -1.2(2) . . . . ?
N1 Si2 C14 P2 31.5(2) . . . . ?
C13 Si2 C14 P2 -90.1(2) . . . . ?
C12 Si2 C14 P2 154.91(19) . . . . ?
C14 P2 C15 C17 -176.8(3) . . . . ?
C19 P2 C15 C17 72.7(3) . . . . ?
Ni1 P2 C15 C17 -64.2(3) . . . . ?
C14 P2 C15 C18 60.2(3) . . . . ?
C19 P2 C15 C18 -50.3(3) . . . . ?
Ni1 P2 C15 C18 172.8(2) . . . . ?
C14 P2 C15 C16 -59.8(3) . . . . ?
C19 P2 C15 C16 -170.4(2) . . . . ?
Ni1 P2 C15 C16 52.8(3) . . . . ?
C14 P2 C19 C22 -47.6(3) . . . . ?
C15 P2 C19 C22 63.0(3) . . . . ?
Ni1 P2 C19 C22 -159.5(3) . . . . ?
C14 P2 C19 C20 71.4(3) . . . . ?
C15 P2 C19 C20 -178.0(2) . . . . ?
Ni1 P2 C19 C20 -40.4(3) . . . . ?
C14 P2 C19 C21 -172.6(3) . . . . ?
C15 P2 C19 C21 -62.0(3) . . . . ?
Ni1 P2 C19 C21 75.5(3) . . . . ?
N1 Ni1 C23 O1 -138(5) . . . . ?
P1 Ni1 C23 O1 -37(5) . . . . ?
P2 Ni1 C23 O1 118(5) . . . . ?
